data_8104742
loop_
_publ_author_name
'Hou, Yimin'
'Zhang, Zhongyun'
'Zhu, Xin'

_publ_section_title
;
 Crystal structure of bis(amino(thioureido)methaniminium) terephthalate,
 C12H18N8O4S2
;
_journal_issue 4
_journal_name_full 'Zeitschrift f\"ur Kristallographie - New Crystal Structures'
_journal_page_first 879
_journal_page_last 880
_journal_paper_doi 10.1515/ncrs-2021-0107
_journal_volume 236
_journal_year 2021
_chemical_formula_moiety 'C8 H4 O4, 2(C2 H7 N4 S)'
_chemical_formula_sum 'C12 H18 N8 O4 S2'
_chemical_formula_weight 402.46
_space_group_crystal_system monoclinic
_space_group_IT_number 14
_space_group_name_Hall '-P 2ybc'
_space_group_name_H-M_alt 'P 1 21/c 1'
_atom_sites_solution_hydrogens mixed
_cell_angle_alpha 90
_cell_angle_beta 96.118(4)
_cell_angle_gamma 90
_cell_formula_units_Z 2
_cell_length_a 13.378(4)
_cell_length_b 5.0129(14)
_cell_length_c 13.396(4)
_cell_measurement_reflns_used 800
_cell_measurement_temperature 296(2)
_cell_measurement_theta_max 25.33
_cell_measurement_theta_min 3.06
_cell_volume 893.3(5)
_computing_cell_refinement 'Bruker SMART'
_computing_data_collection 'Bruker SMART'
_computing_data_reduction 'Bruker SAINT'
_computing_molecular_graphics 'SHELXL-2014/7 (Sheldrick, 2014)'
_computing_publication_material 'SHELXL-2014/7 (Sheldrick, 2014)'
_computing_structure_refinement 'SHELXL-2014/7 (Sheldrick, 2014)'
_computing_structure_solution 'SHELXL-2014/7 (Sheldrick, 2014)'
_diffrn_ambient_temperature 296(2)
_diffrn_measured_fraction_theta_full 0.590
_diffrn_measured_fraction_theta_max 0.635
_diffrn_measurement_device_type 'CCD area detector'
_diffrn_measurement_method 'phi and omega scans'
_diffrn_radiation_type MoK\a
_diffrn_radiation_wavelength 0.71073
_diffrn_reflns_av_R_equivalents 0.0274
_diffrn_reflns_av_unetI/netI 0.1086
_diffrn_reflns_Laue_measured_fraction_full 0.590
_diffrn_reflns_Laue_measured_fraction_max 0.635
_diffrn_reflns_limit_h_max 17
_diffrn_reflns_limit_h_min -11
_diffrn_reflns_limit_k_max 5
_diffrn_reflns_limit_k_min -6
_diffrn_reflns_limit_l_max 16
_diffrn_reflns_limit_l_min -17
_diffrn_reflns_number 1859
_diffrn_reflns_point_group_measured_fraction_full 0.590
_diffrn_reflns_point_group_measured_fraction_max 0.635
_diffrn_reflns_theta_full 25.242
_diffrn_reflns_theta_max 27.521
_diffrn_reflns_theta_min 3.059
_exptl_absorpt_coefficient_mu 0.336
_exptl_absorpt_correction_T_max 0.987
_exptl_absorpt_correction_T_min 0.929
_exptl_absorpt_correction_type multi-scan
_exptl_absorpt_process_details sadabs
_exptl_crystal_colour colorless
_exptl_crystal_density_diffrn 1.496
_exptl_crystal_description prism
_exptl_crystal_F_000 420
_exptl_crystal_size_max 0.220
_exptl_crystal_size_mid 0.080
_exptl_crystal_size_min 0.040
_exptl_transmission_factor_max 0.987
_exptl_transmission_factor_min 0.968
_refine_diff_density_max 0.188
_refine_diff_density_min -0.153
_refine_diff_density_rms 0.037
_refine_ls_extinction_coef .
_refine_ls_extinction_method none
_refine_ls_goodness_of_fit_ref 0.808
_refine_ls_hydrogen_treatment mixed
_refine_ls_matrix_type full
_refine_ls_number_parameters 139
_refine_ls_number_reflns 1311
_refine_ls_number_restraints 7
_refine_ls_restrained_S_all 0.806
_refine_ls_R_factor_all 0.0901
_refine_ls_R_factor_gt 0.0561
_refine_ls_shift/su_max 0.001
_refine_ls_shift/su_mean 0.000
_refine_ls_structure_factor_coef Fsqd
_refine_ls_weighting_details 'w=1/[\s^2^(Fo^2^)+(0.0475P)^2^] where P=(Fo^2^+2Fc^2^)/3'
_refine_ls_weighting_scheme calc
_refine_ls_wR_factor_gt 0.1098
_refine_ls_wR_factor_ref 0.1201
_reflns_Friedel_coverage 0.000
_reflns_Friedel_fraction_full .
_reflns_Friedel_fraction_max .
_reflns_number_gt 714
_reflns_number_total 1311
_reflns_threshold_expression 'I > 2\s(I)'
_cod_data_source_file suppl_j_ncrs-2021-0107_suppl.cif
_cod_data_source_block 090915b_0m
_cod_original_cell_volume 893.3(4)
_cod_original_sg_symbol_H-M 'P 21/c'
_cod_database_code 8104742
_shelx_space_group_comment
;
The symmetry employed for this shelxl refinement is uniquely defined
by the following loop, which should always be used as a source of
symmetry information in preference to the above space-group names.
They are only intended as comments.
;
_shelx_estimated_absorpt_t_min 0.968
_shelx_estimated_absorpt_t_max 0.987

loop_
_space_group_symop_operation_xyz
'x, y, z'
'-x, y+1/2, -z+1/2'
'-x, -y, -z'
'x, -y-1/2, z-1/2'

loop_
_atom_site_label
_atom_site_type_symbol
_atom_site_fract_x
_atom_site_fract_y
_atom_site_fract_z
_atom_site_U_iso_or_equiv
_atom_site_adp_type
_atom_site_occupancy
_atom_site_site_symmetry_order
_atom_site_calc_flag
_atom_site_refinement_flags_posn
_atom_site_refinement_flags_adp
_atom_site_refinement_flags_occupancy
_atom_site_disorder_assembly
_atom_site_disorder_group
S1 S 0.96414(8) 1.18783(16) 0.64455(8) 0.0533(3) Uani 1 1 d . . . . .
C1 C 0.5782(3) 0.1799(5) 0.5265(3) 0.0372(7) Uani 1 1 d . . . . .
O1 O 0.7201(2) 0.4298(4) 0.4905(2) 0.0531(7) Uani 1 1 d . . . . .
N1 N 0.8757(3) 0.8046(6) 0.5335(3) 0.0553(9) Uani 1 1 d D . . . .
H1C H 0.832(2) 0.666(5) 0.513(3) 0.083 Uiso 1 1 d D U . . .
H1D H 0.929(2) 0.828(7) 0.496(3) 0.083 Uiso 1 1 d D U . . .
C2 C 0.5169(3) 0.0908(6) 0.5967(3) 0.0468(9) Uani 1 1 d . . . . .
H2A H 0.5280 0.1515 0.6626 0.056 Uiso 1 1 calc R U . . .
O2 O 0.6718(2) 0.4639(5) 0.6427(2) 0.0577(8) Uani 1 1 d . . . . .
N2 N 0.8056(2) 0.8714(5) 0.6756(2) 0.0443(7) Uani 1 1 d D . . . .
H2 H 0.768(2) 0.723(5) 0.654(3) 0.067 Uiso 1 1 d D U . . .
C3 C 0.4398(3) -0.0860(6) 0.5705(3) 0.0479(9) Uani 1 1 d . . . . .
H3A H 0.3994 -0.1427 0.6188 0.057 Uiso 1 1 calc R U . . .
N3 N 0.7072(3) 0.8459(6) 0.8021(3) 0.0557(9) Uani 1 1 d D . . . .
H3C H 0.673(3) 0.712(6) 0.766(3) 0.084 Uiso 1 1 d D U . . .
H3D H 0.691(4) 0.908(6) 0.8636(18) 0.084 Uiso 1 1 d D U . . .
C4 C 0.6623(3) 0.3711(5) 0.5562(3) 0.0424(8) Uani 1 1 d . . . . .
N4 N 0.8337(3) 1.1562(5) 0.8160(3) 0.0499(8) Uani 1 1 d D . . . .
H4A H 0.809(3) 1.219(8) 0.8738(19) 0.075 Uiso 1 1 d D U . . .
H4B H 0.889(2) 1.228(7) 0.789(3) 0.075 Uiso 1 1 d D U . . .
C5 C 0.8793(3) 0.9461(6) 0.6161(3) 0.0403(8) Uani 1 1 d . . . . .
C6 C 0.7838(3) 0.9663(6) 0.7659(3) 0.0411(8) Uani 1 1 d . . . . .

loop_
_atom_site_aniso_label
_atom_site_aniso_U_11
_atom_site_aniso_U_22
_atom_site_aniso_U_33
_atom_site_aniso_U_23
_atom_site_aniso_U_13
_atom_site_aniso_U_12
S1 0.0497(6) 0.0533(5) 0.0588(7) -0.0072(5) 0.0146(5) -0.0177(4)
C1 0.0339(17) 0.0367(14) 0.042(2) -0.0020(14) 0.0072(15) -0.0043(13)
O1 0.0465(15) 0.0648(14) 0.0489(16) 0.0052(13) 0.0098(13) -0.0192(13)
N1 0.057(2) 0.0600(18) 0.053(2) -0.0159(17) 0.0235(18) -0.0242(17)
C2 0.050(2) 0.0574(18) 0.035(2) -0.0083(16) 0.0142(17) -0.0124(18)
O2 0.0595(18) 0.0637(14) 0.0512(19) -0.0134(13) 0.0119(15) -0.0239(14)
N2 0.0457(18) 0.0481(13) 0.0411(17) -0.0062(13) 0.0132(15) -0.0139(13)
C3 0.047(2) 0.0580(18) 0.040(2) 0.0006(18) 0.0138(18) -0.0123(19)
N3 0.055(2) 0.0698(19) 0.045(2) -0.0133(16) 0.0207(17) -0.0158(16)
C4 0.0359(18) 0.0431(16) 0.048(2) 0.0003(16) 0.0053(17) -0.0043(15)
N4 0.0486(19) 0.0544(16) 0.048(2) -0.0107(15) 0.0096(16) -0.0059(15)
C5 0.0397(18) 0.0376(14) 0.045(2) 0.0024(15) 0.0101(17) -0.0023(15)
C6 0.0387(19) 0.0447(16) 0.040(2) -0.0040(15) 0.0059(16) -0.0016(15)

loop_
_atom_type_symbol
_atom_type_description
_atom_type_scat_dispersion_real
_atom_type_scat_dispersion_imag
_atom_type_scat_source
C C 0.0033 0.0016 'International Tables Vol C Tables 4.2.6.8 and 6.1.1.4'
H H 0.0000 0.0000 'International Tables Vol C Tables 4.2.6.8 and 6.1.1.4'
N N 0.0061 0.0033 'International Tables Vol C Tables 4.2.6.8 and 6.1.1.4'
O O 0.0106 0.0060 'International Tables Vol C Tables 4.2.6.8 and 6.1.1.4'
S S 0.1246 0.1234 'International Tables Vol C Tables 4.2.6.8 and 6.1.1.4'

loop_
_geom_angle_atom_site_label_1
_geom_angle_atom_site_label_2
_geom_angle_atom_site_label_3
_geom_angle
_geom_angle_site_symmetry_1
_geom_angle_site_symmetry_3
C3 C1 C2 118.3(3) 3_656 .
C3 C1 C4 121.3(3) 3_656 .
C2 C1 C4 120.5(3) . .
C5 N1 H1C 128(3) . .
C5 N1 H1D 116(3) . .
H1C N1 H1D 115(3) . .
C3 C2 C1 121.1(3) . .
C3 C2 H2A 119.5 . .
C1 C2 H2A 119.5 . .
C6 N2 C5 130.6(3) . .
C6 N2 H2 114(2) . .
C5 N2 H2 116(2) . .
C2 C3 C1 120.7(3) . 3_656
C2 C3 H3A 119.7 . .
C1 C3 H3A 119.7 3_656 .
C6 N3 H3C 120(3) . .
C6 N3 H3D 116(3) . .
H3C N3 H3D 124(4) . .
O2 C4 O1 123.5(3) . .
O2 C4 C1 119.1(3) . .
O1 C4 C1 117.4(3) . .
C6 N4 H4A 118(3) . .
C6 N4 H4B 117(3) . .
H4A N4 H4B 124(4) . .
N1 C5 N2 112.0(3) . .
N1 C5 S1 123.1(3) . .
N2 C5 S1 124.8(3) . .
N4 C6 N3 121.0(3) . .
N4 C6 N2 124.5(3) . .
N3 C6 N2 114.4(3) . .

loop_
_geom_bond_atom_site_label_1
_geom_bond_atom_site_label_2
_geom_bond_distance
_geom_bond_site_symmetry_2
S1 C5 1.677(3) .
C1 C3 1.379(5) 3_656
C1 C2 1.386(4) .
C1 C4 1.500(4) .
O1 C4 1.267(4) .
N1 C5 1.310(5) .
N1 H1C 0.933(10) .
N1 H1D 0.923(10) .
C2 C3 1.376(5) .
C2 H2A 0.9300 .
O2 C4 1.242(4) .
N2 C6 1.360(4) .
N2 C5 1.384(4) .
N2 H2 0.932(10) .
C3 C1 1.379(5) 3_656
C3 H3A 0.9300 .
N3 C6 1.326(4) .
N3 H3C 0.923(10) .
N3 H3D 0.926(10) .
N4 C6 1.306(5) .
N4 H4A 0.926(10) .
N4 H4B 0.930(10) .
